data_1572715
loop_
_publ_author_name
'Larsen, Emil Mickey Hilligs&#xf8;e'
'Brock-Nannestad, Theis'
'Skibsted, J&#xf8;rgen'
'Reinholdt, Anders'
'Bendix, Jesper'

_publ_section_title
;
 A homoleptic Ag<sup>III</sup> complex stabilized by succinimidate
 ligands.
;
_journal_issue 43
_journal_name_full 'Chemical science'
_journal_page_first 18067
_journal_page_last 18075
_journal_paper_doi 10.1039/d4sc04843a
_journal_volume 15
_journal_year 2024
_chemical_formula_moiety 'C16 H16 Ag Cs N4 O8, 4(H2 O)'
_chemical_formula_sum 'C16 H24 Ag Cs N4 O12'
_chemical_formula_weight 705.17
_space_group_crystal_system tetragonal
_space_group_IT_number 87
_space_group_name_Hall '-I 4'
_space_group_name_H-M_alt 'I 4/m'
_atom_sites_solution_hydrogens mixed
_audit_creation_date 2018-06-28
_audit_creation_method
;
Olex2 1.2
(compiled 2015.09.30 svn.r3233 for OlexSys, GUI svn.r5103)
;
_audit_update_record
;
2024-06-26 deposited with the CCDC.	2024-09-17 downloaded from the CCDC.
;
_cell_angle_alpha 90
_cell_angle_beta 90
_cell_angle_gamma 90
_cell_formula_units_Z 2
_cell_length_a 11.3504(5)
_cell_length_b 11.3504(5)
_cell_length_c 8.7443(4)
_cell_measurement_reflns_used 6092
_cell_measurement_temperature 122(2)
_cell_measurement_theta_max 28.277
_cell_measurement_theta_min 2.538
_cell_volume 1126.54(9)
_computing_molecular_graphics 'Olex2 (Dolomanov et al., 2009)'
_computing_publication_material 'Olex2 (Dolomanov et al., 2009)'
_computing_structure_refinement 'ShelXL (Sheldrick, 2015)'
_computing_structure_solution 'olex2.solve (Bourhis et al., 2015)'
_diffrn_ambient_temperature 122(2)
_diffrn_measured_fraction_theta_full 0.993
_diffrn_measured_fraction_theta_max 0.997
_diffrn_measurement_device_type 'Bruker APEX-II CCD'
_diffrn_measurement_method '\f and \w scans'
_diffrn_radiation_type MoK\a
_diffrn_radiation_wavelength 0.71073
_diffrn_reflns_av_R_equivalents 0.0203
_diffrn_reflns_av_unetI/netI 0.0107
_diffrn_reflns_Laue_measured_fraction_full 0.993
_diffrn_reflns_Laue_measured_fraction_max 0.997
_diffrn_reflns_limit_h_max 15
_diffrn_reflns_limit_h_min -15
_diffrn_reflns_limit_k_max 15
_diffrn_reflns_limit_k_min -14
_diffrn_reflns_limit_l_max 11
_diffrn_reflns_limit_l_min -11
_diffrn_reflns_number 6759
_diffrn_reflns_point_group_measured_fraction_full 0.993
_diffrn_reflns_point_group_measured_fraction_max 0.997
_diffrn_reflns_theta_full 26.000
_diffrn_reflns_theta_max 28.277
_diffrn_reflns_theta_min 2.538
_diffrn_standards_number 0
_exptl_absorpt_coefficient_mu 2.558
_exptl_absorpt_correction_T_max 0.7457
_exptl_absorpt_correction_T_min 0.5634
_exptl_absorpt_correction_type multi-scan
_exptl_absorpt_process_details
;
SADABS-2014/5 (Bruker,2014/5) was used for absorption correction.
wR2(int) was 0.1312 before and 0.0398 after correction.
The Ratio of minimum to maximum transmission is 0.7555.
The \l/2 correction factor is Not present.
;
_exptl_crystal_colour 'clear yellow'
_exptl_crystal_colour_lustre clear
_exptl_crystal_colour_primary yellow
_exptl_crystal_density_diffrn 2.079
_exptl_crystal_description needle
_exptl_crystal_F_000 692
_exptl_crystal_size_max 0.454
_exptl_crystal_size_mid 0.17
_exptl_crystal_size_min 0.141
_refine_diff_density_max 2.404
_refine_diff_density_min -0.961
_refine_diff_density_rms 0.110
_refine_ls_extinction_method none
_refine_ls_goodness_of_fit_ref 1.133
_refine_ls_hydrogen_treatment mixed
_refine_ls_matrix_type full
_refine_ls_number_parameters 47
_refine_ls_number_reflns 748
_refine_ls_number_restraints 0
_refine_ls_restrained_S_all 1.133
_refine_ls_R_factor_all 0.0230
_refine_ls_R_factor_gt 0.0218
_refine_ls_shift/su_max 0.000
_refine_ls_shift/su_mean 0.000
_refine_ls_structure_factor_coef Fsqd
_refine_ls_weighting_details 'w=1/[\s^2^(Fo^2^)+(0.0180P)^2^+6.5471P] where P=(Fo^2^+2Fc^2^)/3'
_refine_ls_weighting_scheme calc
_refine_ls_wR_factor_gt 0.0511
_refine_ls_wR_factor_ref 0.0518
_reflns_Friedel_coverage 0.000
_reflns_number_gt 697
_reflns_number_total 748
_reflns_threshold_expression 'I > 2\s(I)'
_cod_data_source_file d4sc04843a2.cif
_cod_data_source_block mo_d8v1602_0m-test
_cod_depositor_comments 'Adding full bibliography for 1572714--1572719.cif.'
_cod_original_cell_volume 1126.54(11)
_cod_database_code 1572715
_shelxl_version_number 2013-3
_shelx_space_group_comment
;
The symmetry employed for this shelxl refinement is uniquely defined
by the following loop, which should always be used as a source of
symmetry information in preference to the above space-group names.
They are only intended as comments.
;
_shelx_estimated_absorpt_t_max 0.714
_shelx_estimated_absorpt_t_min 0.390
_olex2_refinement_description
;
1. Fixed Uiso
 At 1.2 times of:
  All C(H,H) groups, All Ag(H) groups
2.a Secondary CH2 refined with riding coordinates:
 C2(H2A,H2B)
;
_olex2_submission_special_instructions 'No special instructions were received'

loop_
_space_group_symop_operation_xyz
'x, y, z'
'-y, x, z'
'-x, -y, z'
'y, -x, z'
'x+1/2, y+1/2, z+1/2'
'-y+1/2, x+1/2, z+1/2'
'-x+1/2, -y+1/2, z+1/2'
'y+1/2, -x+1/2, z+1/2'
'-x, -y, -z'
'y, -x, -z'
'x, y, -z'
'-y, x, -z'
'-x+1/2, -y+1/2, -z+1/2'
'y+1/2, -x+1/2, -z+1/2'
'x+1/2, y+1/2, -z+1/2'
'-y+1/2, x+1/2, -z+1/2'

loop_
_atom_site_label
_atom_site_type_symbol
_atom_site_fract_x
_atom_site_fract_y
_atom_site_fract_z
_atom_site_U_iso_or_equiv
_atom_site_adp_type
_atom_site_occupancy
_atom_site_site_symmetry_order
_atom_site_calc_flag
_atom_site_refinement_flags_posn
_atom_site_refinement_flags_adp
_atom_site_refinement_flags_occupancy
_atom_site_disorder_assembly
_atom_site_disorder_group
Cs1 Cs 0.5000 0.5000 0.5000 0.01210(12) Uani 1 8 d S T P . .
O1 O 0.57321(18) 0.30958(16) 0.7405(2) 0.0191(4) Uani 1 1 d . . . . .
O2 O 0.6434(3) 0.1531(3) 0.5000 0.0208(6) Uani 1 2 d S T P . .
C2 C 0.6286(2) 0.14976(19) 0.9130(3) 0.0129(4) Uani 1 1 d . . . . .
H2A H 0.7089 0.1357 0.8726 0.015 Uiso 1 1 calc R . . . .
H2B H 0.5750 0.0883 0.8726 0.015 Uiso 1 1 calc R . . . .
C1 C 0.58542(19) 0.27178(18) 0.8700(3) 0.0100(4) Uani 1 1 d . . . . .
N1 N 0.5624(2) 0.3343(2) 1.0000 0.0076(5) Uani 1 2 d S T P . .
Ag1 Ag 0.5000 0.5000 1.0000 0.00426(12) Uani 1 8 d S T P . .
H2 H 0.624(2) 0.190(2) 0.432(3) 0.005 Uiso 1 1 d R . . . .

loop_
_atom_site_aniso_label
_atom_site_aniso_U_11
_atom_site_aniso_U_22
_atom_site_aniso_U_33
_atom_site_aniso_U_23
_atom_site_aniso_U_13
_atom_site_aniso_U_12
Cs1 0.01319(14) 0.01319(14) 0.0099(2) 0.000 0.000 0.000
O1 0.0312(10) 0.0146(8) 0.0114(8) 0.0007(7) -0.0008(7) 0.0062(7)
O2 0.0246(14) 0.0202(13) 0.0177(13) 0.000 0.000 0.0072(11)
C2 0.0175(11) 0.0076(9) 0.0136(12) -0.0006(8) 0.0003(9) 0.0046(8)
C1 0.0101(9) 0.0067(9) 0.0131(11) -0.0018(8) 0.0003(8) 0.0014(7)
N1 0.0082(11) 0.0047(11) 0.0100(12) 0.000 0.000 0.0023(9)
Ag1 0.00314(14) 0.00314(14) 0.0065(2) 0.000 0.000 0.000

loop_
_atom_type_symbol
_atom_type_description
_atom_type_scat_dispersion_real
_atom_type_scat_dispersion_imag
_atom_type_scat_source
C C 0.0033 0.0016 'International Tables Vol C Tables 4.2.6.8 and 6.1.1.4'
H H 0.0000 0.0000 'International Tables Vol C Tables 4.2.6.8 and 6.1.1.4'
Ag Ag -0.8971 1.1015 'International Tables Vol C Tables 4.2.6.8 and 6.1.1.4'
Cs Cs -0.3680 2.1192 'International Tables Vol C Tables 4.2.6.8 and 6.1.1.4'
N N 0.0061 0.0033 'International Tables Vol C Tables 4.2.6.8 and 6.1.1.4'
O O 0.0106 0.0060 'International Tables Vol C Tables 4.2.6.8 and 6.1.1.4'

loop_
_geom_angle_atom_site_label_1
_geom_angle_atom_site_label_2
_geom_angle_atom_site_label_3
_geom_angle
_geom_angle_site_symmetry_1
_geom_angle_site_symmetry_3
_geom_angle_publ_flag
O1 Cs1 O1 180.0 10_566 2_655 ?
O1 Cs1 O1 84.50(7) 3_665 9_666 ?
O1 Cs1 O1 116.88(4) 10_566 . ?
O1 Cs1 O1 63.12(4) 11_556 12_656 ?
O1 Cs1 O1 63.12(4) 4_565 . ?
O1 Cs1 O1 180.0 9_666 . ?
O1 Cs1 O1 116.88(4) 10_566 3_665 ?
O1 Cs1 O1 95.50(7) 11_556 9_666 ?
O1 Cs1 O1 63.12(4) 2_655 3_665 ?
O1 Cs1 O1 95.50(7) 3_665 . ?
O1 Cs1 O1 116.88(4) 2_655 11_556 ?
O1 Cs1 O1 116.88(4) 11_556 4_565 ?
O1 Cs1 O1 84.50(7) 11_556 . ?
O1 Cs1 O1 84.50(7) 2_655 12_656 ?
O1 Cs1 O1 63.12(4) 10_566 11_556 ?
O1 Cs1 O1 116.88(4) 2_655 9_666 ?
O1 Cs1 O1 63.12(4) 12_656 9_666 ?
O1 Cs1 O1 116.88(4) 3_665 12_656 ?
O1 Cs1 O1 116.88(4) 4_565 9_666 ?
O1 Cs1 O1 63.12(4) 2_655 . ?
O1 Cs1 O1 63.12(4) 3_665 4_565 ?
O1 Cs1 O1 180.0 11_556 3_665 ?
O1 Cs1 O1 95.50(7) 10_566 12_656 ?
O1 Cs1 O1 116.88(4) 12_656 . ?
O1 Cs1 O1 180.0 12_656 4_565 ?
O1 Cs1 O1 84.50(7) 10_566 4_565 ?
O1 Cs1 O1 63.12(4) 10_566 9_666 ?
O1 Cs1 O1 95.50(7) 2_655 4_565 ?
O1 Cs1 Ag1 47.75(3) 10_566 1_554 ?
O1 Cs1 Ag1 132.25(3) 4_565 1_554 ?
O1 Cs1 Ag1 132.25(3) 10_566 . ?
O1 Cs1 Ag1 47.75(3) 3_665 . ?
O1 Cs1 Ag1 47.75(3) 4_565 . ?
O1 Cs1 Ag1 47.75(3) . . ?
O1 Cs1 Ag1 132.25(3) 12_656 . ?
O1 Cs1 Ag1 47.75(3) 12_656 1_554 ?
O1 Cs1 Ag1 132.25(3) . 1_554 ?
O1 Cs1 Ag1 47.75(3) 11_556 1_554 ?
O1 Cs1 Ag1 132.25(3) 3_665 1_554 ?
O1 Cs1 Ag1 47.75(3) 9_666 1_554 ?
O1 Cs1 Ag1 132.25(3) 2_655 1_554 ?
O1 Cs1 Ag1 132.25(3) 11_556 . ?
O1 Cs1 Ag1 47.75(3) 2_655 . ?
O1 Cs1 Ag1 132.25(3) 9_666 . ?
Ag1 Cs1 Ag1 180.0 1_554 . ?
C1 O1 Cs1 153.91(15) . . ?
C2 C2 H2A 110.9 11_557 . ?
C2 C2 H2B 110.9 11_557 . ?
H2A C2 H2B 108.9 . . ?
C1 C2 C2 104.34(13) . 11_557 ?
C1 C2 H2A 110.9 . . ?
C1 C2 H2B 110.9 . . ?
O1 C1 C2 126.0(2) . . ?
O1 C1 N1 124.7(2) . . ?
N1 C1 C2 109.3(2) . . ?
C1 N1 C1 112.7(3) 11_557 . ?
C1 N1 Ag1 123.65(13) . . ?
C1 N1 Ag1 123.65(13) 11_557 . ?
Cs1 Ag1 Cs1 180.0 . 1_556 ?
N1 Ag1 Cs1 90.0 9_667 . ?
N1 Ag1 Cs1 90.0 9_667 1_556 ?
N1 Ag1 Cs1 90.0 . 1_556 ?
N1 Ag1 Cs1 90.0 2_655 1_556 ?
N1 Ag1 Cs1 90.0 . . ?
N1 Ag1 Cs1 90.0 2_655 . ?
N1 Ag1 Cs1 90.0 10_567 . ?
N1 Ag1 Cs1 90.0 10_567 1_556 ?
N1 Ag1 N1 90.0 10_567 9_667 ?
N1 Ag1 N1 180.0 10_567 2_655 ?
N1 Ag1 N1 90.0 . 2_655 ?
N1 Ag1 N1 90.0 . 10_567 ?
N1 Ag1 N1 90.000(1) 2_655 9_667 ?
N1 Ag1 N1 180.00(15) . 9_667 ?

loop_
_geom_bond_atom_site_label_1
_geom_bond_atom_site_label_2
_geom_bond_distance
_geom_bond_site_symmetry_2
_geom_bond_publ_flag
Cs1 O1 3.1283(18) 10_566 ?
Cs1 O1 3.1283(18) 2_655 ?
Cs1 O1 3.1283(18) . ?
Cs1 O1 3.1283(18) 3_665 ?
Cs1 O1 3.1283(18) 12_656 ?
Cs1 O1 3.1283(18) 11_556 ?
Cs1 O1 3.1283(18) 9_666 ?
Cs1 O1 3.1283(18) 4_565 ?
O1 C1 1.219(3) . ?
O2 H2 0.76(3) . ?
C2 C2 1.522(5) 11_557 ?
C2 H2A 0.9900 . ?
C2 H2B 0.9900 . ?
C2 C1 1.516(3) . ?
C1 N1 1.365(3) . ?
N1 C1 1.365(3) 11_557 ?
N1 Ag1 2.009(3) . ?
Ag1 N1 2.009(3) 2_655 ?
Ag1 N1 2.009(3) 10_567 ?
Ag1 N1 2.009(3) 9_667 ?

loop_
_geom_torsion_atom_site_label_1
_geom_torsion_atom_site_label_2
_geom_torsion_atom_site_label_3
_geom_torsion_atom_site_label_4
_geom_torsion
_geom_torsion_site_symmetry_1
_geom_torsion_site_symmetry_2
_geom_torsion_site_symmetry_3
_geom_torsion_site_symmetry_4
_geom_torsion_publ_flag
Cs1 O1 C1 C2 176.6(2) . . . . ?
Cs1 O1 C1 N1 -3.7(5) . . . . ?
O1 C1 N1 C1 -178.95(16) . . . 11_557 ?
O1 C1 N1 Ag1 1.5(4) . . . . ?
C2 C2 C1 O1 179.3(2) 11_557 . . . ?
C2 C2 C1 N1 -0.44(19) 11_557 . . . ?
C2 C1 N1 C1 0.8(3) . . . 11_557 ?
C2 C1 N1 Ag1 -178.76(16) . . . . ?
